data_7239874
loop_
_publ_author_name
'Hamdi, Intissar'
'Bkhairia, Intidhar'
'Roodt, Andreas'
'Roisnel, Thierry'
'Nasri, Moncef'
'Na\"ili, Houcine'

_publ_section_title
;
 Synthesis, intermolecular interactions and biological activities of two
 new organic--inorganic hybrids C6H10N2,2Br and C6H10N2,2Cl&#x00B7;H2O
;
_journal_issue 10
_journal_name_full 'RSC Advances'
_journal_page_first 5864
_journal_page_last 5873
_journal_paper_doi 10.1039/C9RA09294C
_journal_volume 10
_journal_year 2020
_chemical_formula_sum 'C6 H12 Cl2 N2 O'
_chemical_formula_weight 199.08
_space_group_crystal_system monoclinic
_space_group_IT_number 14
_space_group_name_Hall '-P 2ybc'
_space_group_name_H-M_alt 'P 1 21/c 1'
_atom_sites_solution_hydrogens mixed
_audit_creation_method SHELXL-2016/6
_audit_update_record
;
2019-05-27 deposited with the CCDC.	2020-01-17 downloaded from the CCDC.
;
_cell_angle_alpha 90.000(5)
_cell_angle_beta 97.397(5)
_cell_angle_gamma 90.000(5)
_cell_formula_units_Z 8
_cell_length_a 16.678(5)
_cell_length_b 7.107(5)
_cell_length_c 15.865(5)
_cell_measurement_reflns_used 8571
_cell_measurement_temperature 293(2)
_cell_measurement_theta_max 27.5
_cell_measurement_theta_min 2.3
_cell_volume 1864.8(15)
_computing_structure_refinement 'SHELXL-2016/6 (Sheldrick, 2016)'
_diffrn_ambient_temperature 293(2)
_diffrn_measured_fraction_theta_full 1.000
_diffrn_measured_fraction_theta_max 0.996
_diffrn_measurement_device_type 'D8 VENTURE Bruker AXS'
_diffrn_measurement_method 'rotation images'
_diffrn_radiation_monochromator 'multilayer monochromator'
_diffrn_radiation_type MoK\a
_diffrn_radiation_wavelength 0.71069
_diffrn_reflns_av_R_equivalents 0.0411
_diffrn_reflns_av_unetI/netI 0.0192
_diffrn_reflns_Laue_measured_fraction_full 1.000
_diffrn_reflns_Laue_measured_fraction_max 0.996
_diffrn_reflns_limit_h_max 20
_diffrn_reflns_limit_h_min -22
_diffrn_reflns_limit_k_max 7
_diffrn_reflns_limit_k_min -9
_diffrn_reflns_limit_l_max 21
_diffrn_reflns_limit_l_min -21
_diffrn_reflns_number 35787
_diffrn_reflns_point_group_measured_fraction_full 1.000
_diffrn_reflns_point_group_measured_fraction_max 0.996
_diffrn_reflns_theta_full 25.240
_diffrn_reflns_theta_max 28.365
_diffrn_reflns_theta_min 1.231
_diffrn_source 'Incoatec microfocus sealed tube'
_exptl_absorpt_coefficient_mu 0.645
_exptl_crystal_colour yellow
_exptl_crystal_density_diffrn 1.418
_exptl_crystal_description prism
_exptl_crystal_F_000 832
_exptl_crystal_size_max 0.33
_exptl_crystal_size_mid 0.27
_exptl_crystal_size_min 0.16
_refine_diff_density_max 0.393
_refine_diff_density_min -0.396
_refine_diff_density_rms 0.105
_refine_ls_extinction_method none
_refine_ls_goodness_of_fit_ref 1.191
_refine_ls_hydrogen_treatment mixed
_refine_ls_matrix_type full
_refine_ls_number_parameters 215
_refine_ls_number_reflns 4666
_refine_ls_number_restraints 0
_refine_ls_restrained_S_all 1.191
_refine_ls_R_factor_all 0.0289
_refine_ls_R_factor_gt 0.0246
_refine_ls_shift/su_max 0.001
_refine_ls_shift/su_mean 0.000
_refine_ls_structure_factor_coef Fsqd
_refine_ls_weighting_details 'w=1/[\s^2^(Fo^2^)+(0.0457P)^2^+0.8252P] where P=(Fo^2^+2Fc^2^)/3'
_refine_ls_weighting_scheme calc
_refine_ls_wR_factor_gt 0.0731
_refine_ls_wR_factor_ref 0.0915
_reflns_Friedel_coverage 0.000
_reflns_number_gt 4319
_reflns_number_total 4666
_reflns_threshold_expression 'I > 2\s(I)'
_cod_data_source_file c9ra09294c2.cif
_cod_data_source_block shelxl
_cod_depositor_comments 'Adding full bibliography for 7239874--7239875.cif.'
_cod_original_sg_symbol_H-M 'P 21/c'
_cod_original_formula_sum 'C6 H12 Cl2 N2  O'
_cod_database_code 7239874
_shelx_shelxl_version_number 2016/6
_shelx_space_group_comment
;
The symmetry employed for this shelxl refinement is uniquely defined
by the following loop, which should always be used as a source of
symmetry information in preference to the above space-group names.
They are only intended as comments.
;

loop_
_space_group_symop_operation_xyz
'x, y, z'
'-x, y+1/2, -z+1/2'
'-x, -y, -z'
'x, -y-1/2, z-1/2'

loop_
_atom_site_label
_atom_site_type_symbol
_atom_site_fract_x
_atom_site_fract_y
_atom_site_fract_z
_atom_site_U_iso_or_equiv
_atom_site_adp_type
_atom_site_occupancy
_atom_site_site_symmetry_order
_atom_site_calc_flag
_atom_site_refinement_flags_posn
_atom_site_refinement_flags_adp
N1 N 0.88323(6) 0.22103(16) 0.02864(7) 0.0138(2) Uani 1 1 d . .
H3 H 0.837461 0.214713 0.048011 0.017 Uiso 1 1 calc R U
N3 N 0.38221(7) 0.31321(16) 0.02606(7) 0.0152(2) Uani 1 1 d . .
H4 H 0.337671 0.337710 0.045762 0.018 Uiso 1 1 calc R U
N4 N 0.29123(7) 0.22438(17) -0.19281(7) 0.0176(2) Uani 1 1 d . .
H5A H 0.242230 0.245488 -0.220611 0.026 Uiso 1 1 calc R U
H5B H 0.328477 0.268947 -0.222992 0.026 Uiso 1 1 calc R U
H5C H 0.298433 0.101203 -0.185052 0.026 Uiso 1 1 calc R U
N2 N 0.79126(7) 0.21444(19) -0.18543(7) 0.0198(2) Uani 1 1 d . .
H6A H 0.744831 0.173969 -0.213516 0.030 Uiso 1 1 calc R U
H6B H 0.787805 0.337258 -0.175539 0.030 Uiso 1 1 calc R U
H6C H 0.831187 0.193252 -0.216413 0.030 Uiso 1 1 calc R U
C5 C 0.88607(7) 0.17639(17) -0.05344(8) 0.0126(2) Uani 1 1 d . .
C11 C 0.38034(7) 0.29045(18) -0.05854(8) 0.0126(2) Uani 1 1 d . .
C4 C 0.95978(8) 0.18533(19) -0.08479(8) 0.0151(2) Uani 1 1 d . .
H31 H 0.963363 0.153327 -0.141019 0.018 Uiso 1 1 calc R U
C10 C 0.45174(8) 0.2506(2) -0.09026(8) 0.0170(3) Uani 1 1 d . .
H41 H 0.452123 0.234973 -0.148410 0.020 Uiso 1 1 calc R U
C3 C 1.02840(8) 0.24244(19) -0.03168(8) 0.0158(3) Uani 1 1 d . .
H5 H 1.077898 0.250501 -0.052557 0.019 Uiso 1 1 calc R U
C8 C 0.52270(8) 0.2591(2) 0.05217(8) 0.0180(3) Uani 1 1 d . .
H6 H 0.570074 0.249110 0.089832 0.022 Uiso 1 1 calc R U
C1 C 0.94851(8) 0.2749(2) 0.08167(8) 0.0173(3) Uani 1 1 d . .
H7 H 0.943568 0.303792 0.137943 0.021 Uiso 1 1 calc R U
C2 C 1.02280(8) 0.2875(2) 0.05281(8) 0.0172(3) Uani 1 1 d . .
H8 H 1.068274 0.325303 0.089005 0.021 Uiso 1 1 calc R U
C9 C 0.52340(8) 0.2337(2) -0.03459(9) 0.0177(3) Uani 1 1 d . .
H9 H 0.571555 0.205523 -0.055570 0.021 Uiso 1 1 calc R U
C12 C 0.29877(8) 0.3196(2) -0.10960(8) 0.0178(3) Uani 1 1 d . .
H10A H 0.257273 0.272451 -0.077530 0.021 Uiso 1 1 calc R U
H10B H 0.289680 0.453388 -0.118455 0.021 Uiso 1 1 calc R U
C7 C 0.45026(8) 0.2995(2) 0.08106(8) 0.0192(3) Uani 1 1 d . .
H11 H 0.448426 0.317256 0.138856 0.023 Uiso 1 1 calc R U
C6 C 0.80779(8) 0.1129(2) -0.10375(9) 0.0180(3) Uani 1 1 d . .
H12A H 0.810543 -0.021062 -0.114680 0.022 Uiso 1 1 calc R U
H12B H 0.763709 0.134404 -0.070554 0.022 Uiso 1 1 calc R U
Cl2 Cl 0.72908(2) 0.17066(5) 0.10844(2) 0.01835(9) Uani 1 1 d . .
Cl3 Cl 0.22863(2) 0.39359(5) 0.10225(2) 0.01857(9) Uani 1 1 d . .
Cl4 Cl 0.38568(2) 0.53603(5) -0.28371(2) 0.01969(9) Uani 1 1 d . .
Cl1 Cl 0.88853(2) -0.11766(5) -0.27423(2) 0.01730(9) Uani 1 1 d . .
O2 O 0.42272(7) -0.02814(18) -0.24999(7) 0.0247(2) Uani 1 1 d . .
O1 O 0.91959(7) 0.43910(18) -0.24727(8) 0.0265(2) Uani 1 1 d . .
H118 H 0.9647(15) 0.433(4) -0.2393(15) 0.045(7) Uiso 1 1 d . .
H120 H 0.4675(16) -0.034(4) -0.2375(16) 0.056(8) Uiso 1 1 d . .
H119 H 0.9040(15) 0.550(4) -0.2540(16) 0.047(7) Uiso 1 1 d . .
H121 H 0.4046(17) -0.141(5) -0.2565(18) 0.069(9) Uiso 1 1 d . .

loop_
_atom_site_aniso_label
_atom_site_aniso_U_11
_atom_site_aniso_U_22
_atom_site_aniso_U_33
_atom_site_aniso_U_23
_atom_site_aniso_U_13
_atom_site_aniso_U_12
N1 0.0125(5) 0.0146(5) 0.0152(5) -0.0001(4) 0.0048(4) 0.0008(4)
N3 0.0134(5) 0.0173(5) 0.0156(5) -0.0002(4) 0.0050(4) -0.0009(4)
N4 0.0172(5) 0.0177(6) 0.0165(5) 0.0002(4) -0.0032(4) 0.0011(4)
N2 0.0157(5) 0.0254(6) 0.0170(5) 0.0010(5) -0.0028(4) -0.0026(5)
C5 0.0134(6) 0.0099(5) 0.0142(5) 0.0011(4) 0.0010(4) 0.0002(4)
C11 0.0126(5) 0.0096(5) 0.0154(5) -0.0001(4) 0.0007(4) -0.0002(4)
C4 0.0166(6) 0.0162(6) 0.0129(5) 0.0005(5) 0.0035(4) 0.0003(5)
C10 0.0164(6) 0.0207(7) 0.0141(5) -0.0018(5) 0.0026(5) 0.0026(5)
C3 0.0125(6) 0.0162(6) 0.0196(6) 0.0041(5) 0.0045(5) 0.0006(5)
C8 0.0149(6) 0.0183(6) 0.0194(6) 0.0030(5) -0.0025(5) -0.0002(5)
C1 0.0201(6) 0.0185(6) 0.0131(5) -0.0016(5) 0.0016(5) 0.0006(5)
C2 0.0151(6) 0.0178(6) 0.0176(6) 0.0012(5) -0.0023(5) -0.0004(5)
C9 0.0131(6) 0.0180(6) 0.0225(6) 0.0001(5) 0.0038(5) 0.0032(5)
C12 0.0132(6) 0.0210(7) 0.0184(6) -0.0021(5) -0.0006(5) 0.0026(5)
C7 0.0207(7) 0.0235(7) 0.0131(6) 0.0010(5) 0.0009(5) -0.0026(5)
C6 0.0153(6) 0.0179(6) 0.0200(6) 0.0014(5) -0.0011(5) -0.0049(5)
Cl2 0.01344(16) 0.01826(17) 0.02454(17) 0.00252(12) 0.00703(12) -0.00025(11)
Cl3 0.01320(15) 0.01906(17) 0.02449(17) -0.00015(12) 0.00644(12) 0.00027(11)
Cl4 0.01501(16) 0.01963(17) 0.02484(17) 0.00327(12) 0.00414(12) 0.00208(11)
Cl1 0.01390(15) 0.01961(17) 0.01864(16) -0.00075(11) 0.00307(11) -0.00150(11)
O2 0.0188(5) 0.0250(6) 0.0298(6) -0.0013(5) 0.0014(4) -0.0001(4)
O1 0.0157(5) 0.0240(6) 0.0397(6) 0.0034(5) 0.0033(4) -0.0002(4)

loop_
_atom_type_symbol
_atom_type_description
_atom_type_scat_dispersion_real
_atom_type_scat_dispersion_imag
_atom_type_scat_source
C C 0.0033 0.0016 'International Tables Vol C Tables 4.2.6.8 and 6.1.1.4'
H H 0.0000 0.0000 'International Tables Vol C Tables 4.2.6.8 and 6.1.1.4'
N N 0.0061 0.0033 'International Tables Vol C Tables 4.2.6.8 and 6.1.1.4'
Cl Cl 0.1484 0.1585 'International Tables Vol C Tables 4.2.6.8 and 6.1.1.4'
Ni Ni 0.3393 1.1124 'International Tables Vol C Tables 4.2.6.8 and 6.1.1.4'
O O 0.0106 0.0060 'International Tables Vol C Tables 4.2.6.8 and 6.1.1.4'

loop_
_geom_angle_atom_site_label_1
_geom_angle_atom_site_label_2
_geom_angle_atom_site_label_3
_geom_angle
C1 N1 C5 123.10(11)
C7 N3 C11 123.18(11)
N1 C5 C4 118.64(11)
N1 C5 C6 116.49(11)
C4 C5 C6 124.82(12)
N3 C11 C10 118.49(11)
N3 C11 C12 115.00(11)
C10 C11 C12 126.46(12)
C5 C4 C3 119.65(12)
C11 C10 C9 119.67(12)
C4 C3 C2 119.86(12)
C7 C8 C9 118.46(12)
N1 C1 C2 120.09(12)
C1 C2 C3 118.64(12)
C8 C9 C10 119.97(12)
N4 C12 C11 112.67(11)
N3 C7 C8 120.22(12)
N2 C6 C5 111.65(11)

loop_
_geom_bond_atom_site_label_1
_geom_bond_atom_site_label_2
_geom_bond_distance
N1 C1 1.3431(17)
N1 C5 1.3471(16)
N3 C7 1.3431(17)
N3 C11 1.3483(16)
N4 C12 1.4745(17)
N2 C6 1.4777(18)
C5 C4 1.3856(18)
C5 C6 1.5089(17)
C11 C10 1.3805(18)
C11 C12 1.5054(17)
C4 C3 1.3914(18)
C10 C9 1.3967(18)
C3 C2 1.3930(19)
C8 C7 1.376(2)
C8 C9 1.3898(19)
C1 C2 1.3780(19)

loop_
_geom_hbond_atom_site_label_D
_geom_hbond_atom_site_label_H
_geom_hbond_atom_site_label_A
_geom_hbond_distance_DH
_geom_hbond_distance_HA
_geom_hbond_distance_DA
_geom_hbond_angle_DHA
_geom_hbond_site_symmetry_A
N1 H3 Cl2 0.86 2.17 3.0296(13) 172.4 .
N3 H4 Cl3 0.86 2.17 3.0241(13) 176.8 .
N4 H5A Cl1 0.89 2.38 3.1809(15) 149.9 2_654
N4 H5A Cl3 0.89 2.96 3.3897(15) 111.6 4_565
N4 H5C Cl2 0.89 2.36 3.147(2) 147.7 3_655
N4 H5C O2 0.89 2.60 3.0603(19) 113.2 .
N4 H5B Cl4 0.89 2.38 3.1705(17) 147.6 .
N2 H6A Cl4 0.89 2.38 3.1913(15) 151.2 2_644
N2 H6C O1 0.89 2.38 2.9383(18) 121.2 .
N2 H6C Cl1 0.89 2.62 3.2826(18) 132.0 .
N2 H6B Cl3 0.89 2.27 3.118(2) 158.5 3_665
O1 H118 Cl1 0.75(2) 2.46(2) 3.1999(15) 173(3) 2_754
O2 H120 Cl4 0.75(3) 2.48(3) 3.2039(15) 163(3) 2_644
O1 H119 Cl1 0.84(3) 2.39(3) 3.212(3) 168(2) 1_565
O2 H121 Cl4 0.86(3) 2.35(3) 3.190(2) 166(3) 1_545
